data_1001359
loop_
_publ_author_name
'Gasperin, M'

_publ_section_title
;
Synthese et structure du borouranate de sodium, Na B U O~5~.
;
_journal_coden_ASTM ACSCEE
_journal_name_full 'Acta Crystallographica C (39,1983-)'
_journal_page_first 415
_journal_page_last 416
_journal_volume 44
_journal_year 1988
_chemical_formula_structural 'Na B U O5'
_chemical_formula_sum 'B Na O5 U'
_chemical_name_systematic 'Sodium borouranate'
_space_group_IT_number 57
_symmetry_cell_setting orthorhombic
_symmetry_Int_Tables_number 57
_symmetry_space_group_name_Hall '-P 2c 2ac'
_symmetry_space_group_name_H-M 'P c a m'
_cell_angle_alpha 90
_cell_angle_beta 90
_cell_angle_gamma 90
_cell_formula_units_Z 4
_cell_length_a 10.712(3)
_cell_length_b 5.780(1)
_cell_length_c 6.862(2)
_cell_volume 424.9
_refine_ls_R_factor_all 0.075
_cod_database_code 1001359

loop_
_symmetry_equiv_pos_as_xyz
x,y,z
-x,-y,1/2+z
1/2-x,y,-z
1/2+x,-y,1/2-z
-x,-y,-z
x,y,1/2-z
1/2+x,-y,z
1/2-x,y,1/2+z

loop_
_atom_site_label
_atom_site_type_symbol
_atom_site_symmetry_multiplicity
_atom_site_Wyckoff_symbol
_atom_site_fract_x
_atom_site_fract_y
_atom_site_fract_z
_atom_site_occupancy
_atom_site_attached_hydrogens
_atom_site_calc_flag
U1 U6+ 4 d 0.0674(1) 0.0979(1) 0.25 1. 0 d
Na1 Na1+ 4 c 0.25 0.5999(14) 0. 1. 0 d
B1 B3+ 4 d 0.8519(15) 0.7967(33) 0.25 1. 0 d
O1 O2- 8 e 0.4123(7) 0.1288(16) 0.4173(13) 1. 0 d
O2 O2- 4 d 0.6682(11) 0.1528(22) 0.25 1. 0 d
O3 O2- 4 d 0.2426(9) 0.3185(19) 0.25 1. 0 d
O4 O2- 4 d 0.4649(12) 0.6544(22) 0.25 1. 0 d

loop_
_atom_type_symbol
_atom_type_oxidation_number
U6+ 6.000
Na1+ 1.000
B3+ 3.000
O2- -2.000
